data_2220101
loop_
_publ_author_name
'Karis, N. David'
'Loughlin, Wendy A.'
'Jenkins, Ian D.'
'Healy, Peter C.'

_publ_section_title
;
 <i>tert</i>-Butyl 2-(3-acetylamino-2-oxo-1,2-dihydro-1-pyridyl)acetate
;
_journal_coeditor_code BT2816
_journal_issue 12
_journal_name_full 'Acta Crystallographica Section E'
_journal_page_first o2492
_journal_page_last o2493
_journal_paper_doi 10.1107/S1600536808039810
_journal_volume 64
_journal_year 2008
_chemical_formula_iupac 'C13 H18 N2 O4'
_chemical_formula_moiety 'C13 H18 N2 O4'
_chemical_formula_sum 'C13 H18 N2 O4'
_chemical_formula_weight 266.29
_chemical_name_systematic
;
<i>tert</i>-Butyl 2-(3-acetylamino-2-oxo-1,2-dihydro-1-pyridyl)acetate
;
_space_group_IT_number 14
_symmetry_cell_setting monoclinic
_symmetry_space_group_name_Hall '-P 2ybc'
_symmetry_space_group_name_H-M 'P 1 21/c 1'
_atom_sites_solution_hydrogens geom
_atom_sites_solution_primary direct
_atom_sites_solution_secondary difmap
_cell_angle_alpha 90
_cell_angle_beta 97.039(9)
_cell_angle_gamma 90
_cell_formula_units_Z 4
_cell_length_a 13.9417(15)
_cell_length_b 5.5850(10)
_cell_length_c 17.861(2)
_cell_measurement_reflns_used 25
_cell_measurement_temperature 295(2)
_cell_measurement_theta_max 17.5
_cell_measurement_theta_min 12.6
_cell_volume 1380.3(3)
_computing_cell_refinement
;
MSC/AFC7 Diffractometer Control Software (Molecular Structure
Corporation, 1999)
;
_computing_data_collection
;
MSC/AFC7 Diffractometer Control Software (Molecular Structure
Corporation, 1999)
;
_computing_data_reduction 'TEXSAN for Windows (Molecular Structure Corporation, 2001)'
_computing_molecular_graphics 'ORTEP-3 (Farrugia, 1997)'
_computing_publication_material
;
TEXSAN for Windows (Molecular Structure Corporation, 2001) and
PLATON (Spek, 2003)
;
_computing_structure_refinement
;
TEXSAN for Windows (Molecular Structure Corporation, 2001) and
SHELXL97 (Sheldrick, 2008)
;
_computing_structure_solution 'TEXSAN for Windows (Molecular Structure Corporation, 2001)'
_diffrn_ambient_temperature 295
_diffrn_measured_fraction_theta_full 0.999
_diffrn_measured_fraction_theta_max 0.999
_diffrn_measurement_device 'Rigaku AFC-7R'
_diffrn_measurement_method \w-2\q
_diffrn_radiation_monochromator graphite
_diffrn_radiation_source 'Rigaku rotating anode'
_diffrn_radiation_type 'Mo K\a'
_diffrn_radiation_wavelength 0.71069
_diffrn_reflns_av_R_equivalents 0.0459
_diffrn_reflns_av_sigmaI/netI 0.0591
_diffrn_reflns_limit_h_max 16
_diffrn_reflns_limit_h_min -16
_diffrn_reflns_limit_k_max 0
_diffrn_reflns_limit_k_min -6
_diffrn_reflns_limit_l_max 10
_diffrn_reflns_limit_l_min -21
_diffrn_reflns_number 2731
_diffrn_reflns_reduction_process
;
;
_diffrn_reflns_theta_full 24.99
_diffrn_reflns_theta_max 24.99
_diffrn_reflns_theta_min 2.57
_diffrn_standards_decay_% 0.57
_diffrn_standards_interval_count 150
_diffrn_standards_number 3
_exptl_absorpt_coefficient_mu 0.096
_exptl_absorpt_correction_type none
_exptl_crystal_colour red
_exptl_crystal_density_diffrn 1.281
_exptl_crystal_density_method 'not measured'
_exptl_crystal_description block
_exptl_crystal_F_000 568
_exptl_crystal_size_max 0.40
_exptl_crystal_size_mid 0.30
_exptl_crystal_size_min 0.20
_refine_diff_density_max 0.269
_refine_diff_density_min -0.274
_refine_ls_extinction_method none
_refine_ls_goodness_of_fit_ref 1.019
_refine_ls_hydrogen_treatment constr
_refine_ls_matrix_type full
_refine_ls_number_parameters 176
_refine_ls_number_reflns 2428
_refine_ls_number_restraints 0
_refine_ls_restrained_S_all 1.019
_refine_ls_R_factor_all 0.0994
_refine_ls_R_factor_gt 0.0519
_refine_ls_shift/su_max 0.001
_refine_ls_shift/su_mean 0.000
_refine_ls_structure_factor_coef Fsqd
_refine_ls_weighting_details 'calc w=1/[\s^2^(Fo^2^)+(0.0906P)^2^+0.0473P] where P=(Fo^2^+2Fc^2^)/3'
_refine_ls_weighting_scheme calc
_refine_ls_wR_factor_gt 0.1379
_refine_ls_wR_factor_ref 0.1624
_reflns_number_gt 1482
_reflns_number_total 2428
_reflns_threshold_expression I>2\s(I)
_cod_data_source_file bt2816.cif
_cod_data_source_block I
_cod_original_sg_symbol_H-M 'P 21/c'
_cod_database_code 2220101
_cod_database_fobs_code 2220101

loop_
_symmetry_equiv_pos_site_id
_symmetry_equiv_pos_as_xyz
1 x,y,z
2 -x,1/2+y,1/2-z
3 -x,-y,-z
4 x,1/2-y,1/2+z

loop_
_atom_site_aniso_label
_atom_site_aniso_U_11
_atom_site_aniso_U_22
_atom_site_aniso_U_33
_atom_site_aniso_U_12
_atom_site_aniso_U_13
_atom_site_aniso_U_23
O2 0.0418(9) 0.0716(12) 0.0638(10) -0.0042(9) 0.0008(8) 0.0138(10)
O3 0.0447(10) 0.1068(17) 0.1239(19) -0.0035(11) -0.0167(11) 0.0397(15)
O11 0.0571(12) 0.0988(16) 0.1066(16) -0.0158(11) 0.0190(11) -0.0554(14)
O12 0.0417(9) 0.0507(10) 0.0646(10) 0.0020(7) 0.0110(7) -0.0070(9)
N1 0.0405(10) 0.0493(11) 0.0577(12) -0.0012(9) 0.0119(9) -0.0033(10)
N3 0.0332(10) 0.0621(13) 0.0531(11) 0.0032(9) 0.0028(8) 0.0019(10)
C2 0.0375(11) 0.0517(14) 0.0468(12) 0.0008(11) 0.0096(10) -0.0036(12)
C3 0.0375(11) 0.0528(14) 0.0461(12) 0.0056(10) 0.0111(10) -0.0059(11)
C4 0.0445(13) 0.0635(16) 0.0555(14) 0.0082(12) 0.0052(11) -0.0015(13)
C5 0.0629(16) 0.0598(17) 0.0673(17) 0.0109(14) 0.0076(13) 0.0107(14)
C6 0.0583(15) 0.0487(15) 0.0680(16) 0.0000(12) 0.0118(13) 0.0020(13)
C11 0.0404(12) 0.0517(14) 0.0614(14) -0.0088(11) 0.0112(11) -0.0087(12)
C12 0.0421(13) 0.0530(14) 0.0575(14) -0.0060(11) 0.0100(11) -0.0062(12)
C13 0.0495(14) 0.0502(15) 0.0751(17) 0.0081(11) 0.0243(12) 0.0020(13)
C14 0.0472(16) 0.105(3) 0.142(3) 0.0181(17) 0.0101(18) -0.018(2)
C15 0.083(2) 0.122(3) 0.083(2) 0.014(2) 0.0411(18) 0.010(2)
C16 0.127(3) 0.0546(19) 0.180(4) 0.024(2) 0.085(3) 0.024(2)
C31 0.0377(13) 0.0680(17) 0.0671(16) 0.0021(12) 0.0049(12) -0.0023(14)
C32 0.0407(13) 0.081(2) 0.0817(19) -0.0074(13) 0.0020(13) 0.0100(16)

loop_
_atom_site_type_symbol
_atom_site_label
_atom_site_fract_x
_atom_site_fract_y
_atom_site_fract_z
_atom_site_U_iso_or_equiv
_atom_site_thermal_displace_type
_atom_site_calc_flag
_atom_site_refinement_flags
_atom_site_occupancy
O O2 0.93631(11) 0.2790(3) 0.03272(10) 0.0595(6) Uani . . 1.000
O O3 1.26910(13) 0.2449(4) 0.15628(14) 0.0940(9) Uani . . 1.000
O O11 0.79117(14) 0.2673(4) 0.16249(13) 0.0868(9) Uani . . 1.000
O O12 0.66171(11) 0.0894(3) 0.09995(9) 0.0520(6) Uani . . 1.000
N N1 0.91347(13) -0.0488(3) 0.10449(11) 0.0487(6) Uani . . 1.000
N N3 1.12376(12) 0.3204(4) 0.08928(11) 0.0497(7) Uani . . 1.000
C C2 0.97001(15) 0.1321(4) 0.08098(12) 0.0450(7) Uani . . 1.000
C C3 1.06936(15) 0.1361(4) 0.11623(12) 0.0450(7) Uani . . 1.000
C C4 1.10110(17) -0.0279(5) 0.16998(14) 0.0546(8) Uani . . 1.000
C C5 1.0390(2) -0.2076(5) 0.19027(15) 0.0634(10) Uani . . 1.000
C C6 0.94768(18) -0.2158(5) 0.15792(15) 0.0580(9) Uani . . 1.000
C C11 0.81146(16) -0.0501(4) 0.07545(14) 0.0508(8) Uani . . 1.000
C C12 0.75508(16) 0.1222(4) 0.11859(14) 0.0505(8) Uani . . 1.000
C C13 0.58947(17) 0.2243(5) 0.13832(15) 0.0569(9) Uani . . 1.000
C C14 0.4945(2) 0.1252(7) 0.1020(2) 0.0982(15) Uani . . 1.000
C C15 0.6042(2) 0.1659(8) 0.22108(18) 0.0934(14) Uani . . 1.000
C C16 0.5968(3) 0.4858(6) 0.1224(3) 0.1150(18) Uani . . 1.000
C C31 1.21909(17) 0.3673(5) 0.11050(15) 0.0577(9) Uani . . 1.000
C C32 1.25913(17) 0.5768(6) 0.07310(16) 0.0683(10) Uani . . 1.000
H H3 1.09400 0.41360 0.05580 0.0590 Uiso . . 1.000
H H4 1.16570 -0.02040 0.19410 0.0650 Uiso . . 1.000
H H5 1.06240 -0.32280 0.22700 0.0750 Uiso . . 1.000
H H6 0.90590 -0.33820 0.17180 0.0690 Uiso . . 1.000
H H14A 0.44270 0.19330 0.12570 0.1480 Uiso calc R 1.000
H H14B 0.49430 -0.04570 0.10780 0.1480 Uiso calc R 1.000
H H14C 0.48610 0.16470 0.04930 0.1480 Uiso calc R 1.000
H H15A 0.66300 0.23860 0.24400 0.1400 Uiso calc R 1.000
H H15B 0.60820 -0.00460 0.22760 0.1400 Uiso calc R 1.000
H H15C 0.55080 0.22640 0.24460 0.1400 Uiso calc R 1.000
H H16A 0.65600 0.54750 0.14840 0.1730 Uiso calc R 1.000
H H16B 0.54300 0.56810 0.13940 0.1730 Uiso calc R 1.000
H H16C 0.59610 0.50990 0.06910 0.1730 Uiso calc R 1.000
H H32A 1.31990 0.53370 0.05670 0.1030 Uiso calc R 1.000
H H32B 1.26860 0.70740 0.10820 0.1030 Uiso calc R 1.000
H H32C 1.21470 0.62420 0.03030 0.1030 Uiso calc R 1.000
H H111 0.78650 -0.20760 0.07980 0.0610 Uiso . . 1.000
H H112 0.80430 -0.00530 0.02370 0.0610 Uiso . . 1.000

loop_
_atom_type_symbol
_atom_type_description
_atom_type_scat_dispersion_real
_atom_type_scat_dispersion_imag
_atom_type_scat_source
O O 0.0106 0.0060 'International Tables Vol C Tables 4.2.6.8 and 6.1.1.4'
N N 0.0061 0.0033 'International Tables Vol C Tables 4.2.6.8 and 6.1.1.4'
H H 0.0000 0.0000 'International Tables Vol C Tables 4.2.6.8 and 6.1.1.4'
C C 0.0033 0.0016 'International Tables Vol C Tables 4.2.6.8 and 6.1.1.4'

loop_
_geom_angle_atom_site_label_1
_geom_angle_atom_site_label_2
_geom_angle_atom_site_label_3
_geom_angle
_geom_angle_publ_flag
C12 O12 C13 121.10(18) no
C2 N1 C6 123.04(19) no
C2 N1 C11 117.79(18) no
C6 N1 C11 119.00(19) no
C3 N3 C31 126.7(2) no
C3 N3 H3 117.00 no
C31 N3 H3 117.00 no
N1 C2 C3 115.51(19) no
O2 C2 N1 120.98(19) no
O2 C2 C3 123.5(2) no
N3 C3 C2 113.04(19) no
N3 C3 C4 126.5(2) no
C2 C3 C4 120.5(2) no
C3 C4 C5 120.4(2) no
C4 C5 C6 120.0(3) no
N1 C6 C5 120.6(2) no
N1 C11 C12 111.23(19) no
O11 C12 C11 124.2(2) no
O11 C12 O12 125.7(2) no
O12 C12 C11 110.02(19) no
O12 C13 C15 108.9(2) no
O12 C13 C14 103.0(2) no
C14 C13 C16 110.8(3) no
C15 C13 C16 113.3(3) no
O12 C13 C16 109.9(2) no
C14 C13 C15 110.5(2) no
N3 C31 C32 115.7(2) no
O3 C31 N3 122.5(2) no
O3 C31 C32 121.8(2) no
C3 C4 H4 120.00 no
C5 C4 H4 120.00 no
C4 C5 H5 120.00 no
C6 C5 H5 120.00 no
N1 C6 H6 120.00 no
C5 C6 H6 120.00 no
N1 C11 H111 109.00 no
N1 C11 H112 109.00 no
C12 C11 H111 109.00 no
C12 C11 H112 109.00 no
H111 C11 H112 109.00 no
C13 C14 H14A 109.00 no
C13 C14 H14B 109.00 no
C13 C14 H14C 109.00 no
H14A C14 H14B 110.00 no
H14A C14 H14C 109.00 no
H14B C14 H14C 109.00 no
C13 C15 H15A 110.00 no
C13 C15 H15B 109.00 no
C13 C15 H15C 110.00 no
H15A C15 H15B 109.00 no
H15A C15 H15C 109.00 no
H15B C15 H15C 109.00 no
C13 C16 H16A 109.00 no
C13 C16 H16B 109.00 no
C13 C16 H16C 109.00 no
H16A C16 H16B 109.00 no
H16A C16 H16C 109.00 no
H16B C16 H16C 109.00 no
C31 C32 H32A 109.00 no
C31 C32 H32B 109.00 no
C31 C32 H32C 109.00 no
H32A C32 H32B 109.00 no
H32A C32 H32C 109.00 no
H32B C32 H32C 110.00 no

loop_
_geom_bond_atom_site_label_1
_geom_bond_atom_site_label_2
_geom_bond_distance
_geom_bond_publ_flag
O2 C2 1.240(3) no
O3 C31 1.218(3) no
O11 C12 1.195(3) no
O12 C12 1.316(3) no
O12 C13 1.490(3) no
N1 C2 1.378(3) no
N1 C6 1.377(3) no
N1 C11 1.453(3) no
N3 C3 1.399(3) no
N3 C31 1.362(3) no
N3 H3 0.8600 no
C2 C3 1.450(3) no
C3 C4 1.361(3) no
C4 C5 1.402(4) no
C5 C6 1.333(4) no
C11 C12 1.512(3) no
C13 C14 1.507(4) no
C13 C16 1.494(4) no
C13 C15 1.503(4) no
C31 C32 1.489(4) no
C4 H4 0.9500 no
C5 H5 0.9500 no
C6 H6 0.9500 no
C11 H111 0.9500 no
C11 H112 0.9500 no
C14 H14A 0.9600 no
C14 H14B 0.9600 no
C14 H14C 0.9600 no
C15 H15A 0.9600 no
C15 H15B 0.9600 no
C15 H15C 0.9600 no
C16 H16A 0.9600 no
C16 H16B 0.9600 no
C16 H16C 0.9600 no
C32 H32A 0.9600 no
C32 H32B 0.9600 no
C32 H32C 0.9600 no

loop_
_geom_contact_atom_site_label_1
_geom_contact_atom_site_label_2
_geom_contact_distance
_geom_contact_site_symmetry_2
_geom_contact_publ_flag
O2 N3 2.694(2) . no
O2 C12 3.233(3) . no
O2 C32 3.222(3) 3_765 no
O2 N3 3.164(3) 3_765 no
O3 C4 2.830(3) . no
O11 C2 3.130(3) . no
O11 N1 2.744(3) . no
O11 C15 2.980(4) . no
O11 C16 2.978(5) . no
O11 C5 3.319(4) 2_755 no
O11 C4 3.379(3) 2_755 no
O2 H3 2.3100 . no
O2 H32C 2.3300 3_765 no
O2 H112 2.4200 . no
O2 H3 2.3400 3_765 no
O3 H4 2.2300 . no
O3 H14A 2.5600 1_655 no
O3 H15B 2.8800 2_755 no
O11 H16A 2.4400 . no
O11 H6 2.7200 1_565 no
O11 H15A 2.4400 . no
O11 H4 2.8200 2_755 no
O11 H5 2.7100 2_755 no
N1 O11 2.744(3) . no
N3 O2 2.694(2) . no
N3 O2 3.164(3) 3_765 no
N3 H112 2.9400 3_755 no
C2 O11 3.130(3) . no
C2 C2 3.441(3) 3_755 no
C4 O3 2.830(3) . no
C4 O11 3.379(3) 2_745 no
C5 O11 3.319(4) 2_745 no
C12 O2 3.233(3) . no
C15 O11 2.980(4) . no
C16 O11 2.978(5) . no
C32 O2 3.222(3) 3_765 no
C4 H32B 3.0800 1_545 no
C4 H6 3.0300 2_755 no
C5 H5 3.0500 2_755 no
C6 H5 3.0200 2_755 no
C11 H32C 3.0300 3_765 no
C12 H15A 2.7900 . no
C12 H32C 3.0900 3_765 no
C12 H16A 2.8300 . no
C12 H15B 3.0800 . no
C16 H14B 2.9800 1_565 no
C31 H4 2.7800 . no
C32 H112 3.0200 3_765 no
H3 O2 2.3100 . no
H3 H32C 2.1500 . no
H3 O2 2.3400 3_765 no
H4 O3 2.2300 . no
H4 C31 2.7800 . no
H4 O11 2.8200 2_745 no
H5 O11 2.7100 2_745 no
H5 C5 3.0500 2_745 no
H5 C6 3.0200 2_745 no
H6 O11 2.7200 1_545 no
H6 H111 2.3100 . no
H6 C4 3.0300 2_745 no
H14A O3 2.5600 1_455 no
H14A H15C 2.4600 . no
H14A H16B 2.5100 . no
H14B C16 2.9800 1_545 no
H14B H15B 2.5100 . no
H14B H16B 2.3100 1_545 no
H14C H16C 2.4600 . no
H15A O11 2.4400 . no
H15A C12 2.7900 . no
H15A H16A 2.4200 . no
H15B C12 3.0800 . no
H15B H14B 2.5100 . no
H15B O3 2.8800 2_745 no
H15C H14A 2.4600 . no
H16A O11 2.4400 . no
H16A C12 2.8300 . no
H16A H15A 2.4200 . no
H16B H14A 2.5100 . no
H16B H14B 2.3100 1_565 no
H16C H14C 2.4600 . no
H32B C4 3.0800 1_565 no
H32C H3 2.1500 . no
H32C O2 2.3300 3_765 no
H32C C11 3.0300 3_765 no
H32C C12 3.0900 3_765 no
H32C H112 2.3400 3_765 no
H111 H6 2.3100 . no
H112 O2 2.4200 . no
H112 N3 2.9400 3_755 no
H112 C32 3.0200 3_765 no
H112 H32C 2.3400 3_765 no

loop_
_geom_hbond_atom_site_label_D
_geom_hbond_atom_site_label_H
_geom_hbond_atom_site_label_A
_geom_hbond_site_symmetry_A
_geom_hbond_distance_DH
_geom_hbond_distance_HA
_geom_hbond_distance_DA
_geom_hbond_angle_DHA
_geom_hbond_publ_flag
N3 H3 O2 3_765 0.8600 2.3400 3.164(3) 161.00 yes
C4 H4 O3 . 0.9500 2.2300 2.830(3) 120.00 yes
C14 H14A O3 1_455 0.9600 2.5600 3.465(4) 157.00 yes
C15 H15A O11 . 0.9600 2.4400 2.980(4) 115.00 yes
C16 H16A O11 . 0.9600 2.4400 2.978(5) 115.00 yes
C32 H32C O2 3_765 0.9600 2.3300 3.222(3) 155.00 yes

loop_
_geom_torsion_atom_site_label_1
_geom_torsion_atom_site_label_2
_geom_torsion_atom_site_label_3
_geom_torsion_atom_site_label_4
_geom_torsion
_geom_torsion_publ_flag
C13 O12 C12 O11 -5.0(4) no
C13 O12 C12 C11 175.59(19) no
C12 O12 C13 C14 -177.9(2) no
C12 O12 C13 C15 -60.6(3) no
C12 O12 C13 C16 64.0(3) no
C6 N1 C2 O2 -180.0(2) no
C6 N1 C2 C3 0.2(3) no
C11 N1 C2 O2 -4.9(3) no
C11 N1 C2 C3 175.25(19) no
C2 N1 C6 C5 0.6(4) no
C11 N1 C6 C5 -174.5(2) no
C2 N1 C11 C12 -81.1(2) no
C6 N1 C11 C12 94.2(2) no
C31 N3 C3 C2 -178.8(2) no
C31 N3 C3 C4 1.5(4) no
C3 N3 C31 O3 1.4(4) no
C3 N3 C31 C32 -179.6(2) no
O2 C2 C3 N3 -1.0(3) no
O2 C2 C3 C4 178.7(2) no
N1 C2 C3 N3 178.89(19) no
N1 C2 C3 C4 -1.4(3) no
N3 C3 C4 C5 -178.3(2) no
C2 C3 C4 C5 2.0(4) no
C3 C4 C5 C6 -1.3(4) no
C4 C5 C6 N1 0.0(4) no
N1 C11 C12 O11 11.0(3) no
N1 C11 C12 O12 -169.61(18) no

loop_
_cod_related_entry_id
_cod_related_entry_database
_cod_related_entry_code
1 ChemSpider 24741286
